data_7002230
loop_
_publ_author_name
'Bedford, Robin B.'
'Dumycz, Helena'
'Haddow, Mairi F.'
'Pilarski, Lukasz T.'
'Orpen, A. Guy'
'Pringle, Paul G.'
'Wingad, Richard L.'

_publ_section_title
;
 Chiral triaryl phosphite-based palladacycles and platinacycles:
 synthesis and application to asymmetric Lewis acid catalysis
;
_journal_issue 37
_journal_name_full 'Dalton Transactions'
_journal_page_first 7796
_journal_page_last 7804
_journal_paper_doi 10.1039/b907333g
_journal_year 2009
_chemical_absolute_configuration ad
_chemical_formula_moiety 'C68 H64 Cl2 O6 P2 Pd2'
_chemical_formula_sum 'C68 H64 Cl2 O6 P2 Pd2'
_chemical_formula_weight 1322.83
_chemical_name_systematic
;
?
;
_space_group_IT_number 5
_symmetry_cell_setting monoclinic
_symmetry_space_group_name_Hall 'C 2y'
_symmetry_space_group_name_H-M 'C 1 2 1'
_atom_sites_solution_hydrogens geom
_atom_sites_solution_primary direct
_atom_sites_solution_secondary difmap
_audit_creation_method SHELXL-97
_cell_angle_alpha 90.00
_cell_angle_beta 108.220(3)
_cell_angle_gamma 90.00
_cell_formula_units_Z 2
_cell_length_a 17.694(4)
_cell_length_b 10.290(2)
_cell_length_c 17.527(4)
_cell_measurement_reflns_used 43
_cell_measurement_temperature 173(2)
_cell_measurement_theta_max 27.47
_cell_measurement_theta_min 2.32
_cell_volume 3031.2(11)
_computing_cell_refinement 'Bruker SMART'
_computing_data_collection 'Bruker SMART'
_computing_data_reduction 'Bruker SHELXTL'
_computing_molecular_graphics 'Bruker SHELXTL'
_computing_publication_material 'Bruker SHELXTL'
_computing_structure_refinement 'SHELXL-97 (Sheldrick, 1997)'
_computing_structure_solution 'SHELXS-97 (Sheldrick, 1990)'
_diffrn_ambient_temperature 173(2)
_diffrn_measured_fraction_theta_full 0.993
_diffrn_measured_fraction_theta_max 0.993
_diffrn_measurement_device_type 'CCD area detector'
_diffrn_measurement_method '\w rotation with narrow frames'
_diffrn_radiation_monochromator graphite
_diffrn_radiation_source 'fine-focus sealed tube'
_diffrn_radiation_type MoK\a
_diffrn_radiation_wavelength 0.71073
_diffrn_reflns_av_R_equivalents 0.1106
_diffrn_reflns_av_sigmaI/netI 0.2131
_diffrn_reflns_limit_h_max 22
_diffrn_reflns_limit_h_min -21
_diffrn_reflns_limit_k_max 12
_diffrn_reflns_limit_k_min -13
_diffrn_reflns_limit_l_max 19
_diffrn_reflns_limit_l_min -22
_diffrn_reflns_number 9750
_diffrn_reflns_theta_full 27.47
_diffrn_reflns_theta_max 27.47
_diffrn_reflns_theta_min 2.32
_exptl_absorpt_coefficient_mu 0.786
_exptl_absorpt_correction_T_max 0.961
_exptl_absorpt_correction_T_min 0.759
_exptl_absorpt_correction_type multi-scan
_exptl_absorpt_process_details 'SADABS V2.05'
_exptl_crystal_colour colourless
_exptl_crystal_density_diffrn 1.449
_exptl_crystal_density_method 'not measured'
_exptl_crystal_description block
_exptl_crystal_F_000 1352
_exptl_crystal_size_max 0.1
_exptl_crystal_size_mid 0.1
_exptl_crystal_size_min 0.05
_refine_diff_density_max 0.871
_refine_diff_density_min -1.269
_refine_diff_density_rms 0.153
_refine_ls_abs_structure_details 'Flack H D (1983), Acta Cryst. A39, 876-881, based on 1944 Friedel pairs'
_refine_ls_abs_structure_Flack -0.03(6)
_refine_ls_extinction_method none
_refine_ls_goodness_of_fit_ref 0.959
_refine_ls_hydrogen_treatment constr
_refine_ls_matrix_type full
_refine_ls_number_parameters 362
_refine_ls_number_reflns 5548
_refine_ls_number_restraints 1
_refine_ls_restrained_S_all 0.959
_refine_ls_R_factor_all 0.1599
_refine_ls_R_factor_gt 0.0671
_refine_ls_shift/su_max 0.001
_refine_ls_shift/su_mean 0.000
_refine_ls_structure_factor_coef Fsqd
_refine_ls_weighting_details 'calc w=1/[\s^2^(Fo^2^)+(0.0416P)^2^+0.0000P] where P=(Fo^2^+2Fc^2^)/3'
_refine_ls_weighting_scheme calc
_refine_ls_wR_factor_gt 0.1069
_refine_ls_wR_factor_ref 0.1355
_reflns_number_gt 3085
_reflns_number_total 5548
_reflns_threshold_expression >2sigma(I)
_cod_data_source_file b907333g.txt
_cod_data_source_block berwicksad
_cod_original_cell_volume 3031.0(10)
_cod_original_sg_symbol_Hall C2y
_cod_original_sg_symbol_H-M C2
_cod_database_code 7002230

loop_
_symmetry_equiv_pos_as_xyz
'x, y, z'
'-x, y, -z'
'x+1/2, y+1/2, z'
'-x+1/2, y+1/2, -z'

loop_
_atom_site_label
_atom_site_type_symbol
_atom_site_fract_x
_atom_site_fract_y
_atom_site_fract_z
_atom_site_U_iso_or_equiv
_atom_site_adp_type
_atom_site_occupancy
_atom_site_symmetry_multiplicity
_atom_site_calc_flag
_atom_site_refinement_flags
_atom_site_disorder_assembly
_atom_site_disorder_group
Pd1 Pd 0.48607(4) -0.01530(9) 0.09500(4) 0.0220(2) Uani 1 1 d . . .
P1 P 0.55212(15) 0.0220(3) 0.21760(15) 0.0242(8) Uani 1 1 d . . .
O1 O 0.6200(3) -0.0761(6) 0.2696(4) 0.0230(17) Uani 1 1 d . . .
O2 O 0.5958(4) 0.1597(6) 0.2312(4) 0.0231(16) Uani 1 1 d . . .
O3 O 0.4960(3) 0.0214(6) 0.2726(3) 0.026(2) Uani 1 1 d . . .
Cl1 Cl 0.40370(13) -0.0385(4) -0.04182(14) 0.0356(10) Uani 1 1 d . . .
C1 C 0.6933(6) -0.0705(9) 0.2521(6) 0.018(2) Uani 1 1 d . . .
C2 C 0.7088(6) -0.1747(10) 0.2103(6) 0.028(3) Uani 1 1 d . . .
H2 H 0.6724 -0.2452 0.1956 0.034 Uiso 1 1 calc R . .
C3 C 0.7777(7) -0.1749(10) 0.1904(6) 0.034(3) Uani 1 1 d . . .
H3 H 0.7894 -0.2455 0.1610 0.040 Uiso 1 1 calc R . .
C4 C 0.8327(6) -0.0668(10) 0.2143(6) 0.029(3) Uani 1 1 d . . .
C5 C 0.9052(6) -0.0631(12) 0.1929(7) 0.041(3) Uani 1 1 d . . .
H5 H 0.9198 -0.1340 0.1657 0.050 Uiso 1 1 calc R . .
C6 C 0.9521(7) 0.0444(13) 0.2125(7) 0.045(3) Uani 1 1 d . . .
H6 H 1.0009 0.0450 0.2005 0.054 Uiso 1 1 calc R . .
C7 C 0.9325(6) 0.1527(12) 0.2490(6) 0.038(3) Uani 1 1 d . . .
H7 H 0.9655 0.2277 0.2586 0.046 Uiso 1 1 calc R . .
C8 C 0.8637(6) 0.1502(12) 0.2713(6) 0.033(3) Uani 1 1 d . . .
H8 H 0.8492 0.2235 0.2965 0.040 Uiso 1 1 calc R . .
C9 C 0.8153(6) 0.0366(11) 0.2560(6) 0.027(3) Uani 1 1 d . . .
C10 C 0.7429(6) 0.0316(10) 0.2813(6) 0.023(3) Uani 1 1 d . . .
C11 C 0.7214(6) 0.1333(10) 0.3314(6) 0.023(2) Uani 1 1 d . . .
C12 C 0.7743(6) 0.1636(10) 0.4104(6) 0.023(2) Uani 1 1 d . . .
C13 C 0.8501(5) 0.1013(10) 0.4466(6) 0.029(3) Uani 1 1 d . . .
H13 H 0.8675 0.0353 0.4180 0.035 Uiso 1 1 calc R . .
C14 C 0.8973(6) 0.1362(12) 0.5215(6) 0.035(3) Uani 1 1 d . . .
H14 H 0.9461 0.0915 0.5448 0.041 Uiso 1 1 calc R . .
C15 C 0.8756(7) 0.2362(13) 0.5650(6) 0.046(4) Uani 1 1 d . . .
H15 H 0.9107 0.2622 0.6157 0.055 Uiso 1 1 calc R . .
C16 C 0.8019(7) 0.2973(12) 0.5327(6) 0.042(3) Uani 1 1 d . . .
H16 H 0.7859 0.3633 0.5623 0.050 Uiso 1 1 calc R . .
C17 C 0.7509(7) 0.2609(10) 0.4558(6) 0.030(3) Uani 1 1 d . . .
C18 C 0.6759(6) 0.3205(11) 0.4235(6) 0.033(3) Uani 1 1 d . . .
H18 H 0.6605 0.3865 0.4535 0.039 Uiso 1 1 calc R . .
C19 C 0.6250(6) 0.2866(9) 0.3506(6) 0.027(3) Uani 1 1 d . . .
H19 H 0.5744 0.3270 0.3302 0.032 Uiso 1 1 calc R . .
C20 C 0.6493(6) 0.1895(9) 0.3059(6) 0.022(2) Uani 1 1 d . . .
C21 C 0.3972(4) -0.0070(16) 0.1444(5) 0.023(2) Uani 1 1 d . . .
C22 C 0.3183(4) -0.0240(15) 0.0974(5) 0.028(2) Uani 1 1 d . . .
H22 H 0.3056 -0.0338 0.0408 0.033 Uiso 1 1 calc R . .
C23 C 0.2574(4) -0.0267(13) 0.1332(5) 0.0216(17) Uani 1 1 d . . .
C24 C 0.2774(5) -0.0022(13) 0.2144(5) 0.025(2) Uani 1 1 d . . .
H24 H 0.2358 -0.0010 0.2380 0.030 Uiso 1 1 calc R . .
C25 C 0.3571(5) 0.0218(9) 0.2656(5) 0.024(3) Uani 1 1 d . . .
C26 C 0.4130(5) 0.0116(9) 0.2241(5) 0.0216(17) Uani 1 1 d . . .
C27 C 0.1713(5) -0.0487(11) 0.0770(6) 0.031(3) Uani 1 1 d . . .
C28 C 0.1473(7) 0.0587(12) 0.0139(7) 0.046(4) Uani 1 1 d . . .
H28A H 0.1822 0.0565 -0.0198 0.068 Uiso 1 1 calc R . .
H28B H 0.1521 0.1433 0.0408 0.068 Uiso 1 1 calc R . .
H28C H 0.0920 0.0454 -0.0196 0.068 Uiso 1 1 calc R . .
C29 C 0.1661(7) -0.1808(13) 0.0377(8) 0.052(4) Uani 1 1 d . . .
H29A H 0.1102 -0.2019 0.0100 0.079 Uiso 1 1 calc R . .
H29B H 0.1890 -0.2466 0.0789 0.079 Uiso 1 1 calc R . .
H29C H 0.1957 -0.1795 -0.0012 0.079 Uiso 1 1 calc R . .
C30 C 0.1123(5) -0.0461(14) 0.1270(6) 0.047(4) Uani 1 1 d . . .
H30A H 0.0576 -0.0402 0.0906 0.070 Uiso 1 1 calc R . .
H30B H 0.1238 0.0294 0.1629 0.070 Uiso 1 1 calc R . .
H30C H 0.1184 -0.1258 0.1589 0.070 Uiso 1 1 calc R . .
C31 C 0.3765(6) 0.0528(10) 0.3548(6) 0.030(3) Uani 1 1 d . . .
C32 C 0.4231(6) 0.1810(11) 0.3780(7) 0.038(3) Uani 1 1 d . . .
H32A H 0.4350 0.1962 0.4357 0.058 Uiso 1 1 calc R . .
H32B H 0.3909 0.2530 0.3481 0.058 Uiso 1 1 calc R . .
H32C H 0.4729 0.1754 0.3648 0.058 Uiso 1 1 calc R . .
C33 C 0.4210(6) -0.0562(10) 0.4052(6) 0.031(3) Uani 1 1 d . . .
H33A H 0.4286 -0.0377 0.4619 0.046 Uiso 1 1 calc R . .
H33B H 0.4730 -0.0657 0.3968 0.046 Uiso 1 1 calc R . .
H33C H 0.3907 -0.1370 0.3898 0.046 Uiso 1 1 calc R . .
C34 C 0.2986(6) 0.0727(11) 0.3767(6) 0.039(3) Uani 1 1 d . . .
H34A H 0.2660 -0.0061 0.3635 0.059 Uiso 1 1 calc R . .
H34B H 0.2688 0.1463 0.3462 0.059 Uiso 1 1 calc R . .
H34C H 0.3119 0.0906 0.4343 0.059 Uiso 1 1 calc R . .

loop_
_atom_site_aniso_label
_atom_site_aniso_U_11
_atom_site_aniso_U_22
_atom_site_aniso_U_33
_atom_site_aniso_U_23
_atom_site_aniso_U_13
_atom_site_aniso_U_12
Pd1 0.0114(3) 0.0379(4) 0.0187(3) 0.0005(5) 0.0080(3) -0.0013(6)
P1 0.0158(13) 0.037(2) 0.0203(14) 0.0009(12) 0.0063(11) -0.0006(12)
O1 0.013(3) 0.036(4) 0.018(4) 0.007(3) 0.002(3) 0.000(3)
O2 0.016(4) 0.033(4) 0.015(4) 0.003(3) -0.003(3) -0.001(3)
O3 0.011(3) 0.051(6) 0.014(3) -0.003(3) 0.001(3) -0.009(3)
Cl1 0.0131(11) 0.076(3) 0.0196(12) -0.0098(17) 0.0075(9) -0.0114(17)
C1 0.021(5) 0.022(6) 0.017(5) 0.008(4) 0.013(4) 0.009(5)
C2 0.028(6) 0.026(7) 0.031(7) -0.006(5) 0.010(5) 0.009(5)
C3 0.043(7) 0.020(7) 0.035(7) -0.007(5) 0.008(6) 0.012(6)
C4 0.016(5) 0.049(8) 0.016(6) 0.004(5) -0.002(5) 0.001(5)
C5 0.022(6) 0.053(9) 0.053(8) 0.002(6) 0.018(6) 0.016(6)
C6 0.027(7) 0.071(10) 0.044(8) -0.006(6) 0.020(6) -0.009(7)
C7 0.023(6) 0.057(9) 0.034(7) 0.008(6) 0.007(5) -0.001(6)
C8 0.017(6) 0.052(8) 0.034(7) 0.007(6) 0.013(5) 0.008(6)
C9 0.018(5) 0.057(8) 0.011(5) -0.002(5) 0.011(4) 0.004(5)
C10 0.017(5) 0.026(7) 0.023(6) 0.002(4) 0.003(5) 0.003(5)
C11 0.022(6) 0.028(6) 0.023(6) 0.002(5) 0.014(5) -0.007(5)
C12 0.016(5) 0.036(7) 0.023(6) 0.004(5) 0.015(5) -0.003(5)
C13 0.015(6) 0.046(8) 0.031(7) 0.013(5) 0.014(5) 0.001(5)
C14 0.015(6) 0.056(8) 0.027(7) 0.010(6) -0.002(5) -0.003(6)
C15 0.042(8) 0.072(10) 0.014(6) 0.002(6) -0.005(6) -0.022(7)
C16 0.050(8) 0.062(9) 0.022(7) -0.001(6) 0.023(6) -0.023(7)
C17 0.032(6) 0.031(7) 0.033(7) -0.001(5) 0.020(5) -0.006(5)
C18 0.035(7) 0.032(7) 0.037(7) -0.006(5) 0.020(6) -0.002(6)
C19 0.018(6) 0.028(7) 0.040(7) 0.004(5) 0.018(5) 0.007(5)
C20 0.024(6) 0.018(6) 0.024(6) 0.002(5) 0.008(5) 0.001(5)
C21 0.010(4) 0.041(7) 0.021(5) 0.007(8) 0.010(3) -0.006(8)
C22 0.011(4) 0.050(7) 0.026(5) 0.004(8) 0.010(3) 0.007(8)
C23 0.018(3) 0.022(5) 0.021(3) -0.001(4) 0.001(3) 0.001(4)
C24 0.017(4) 0.030(7) 0.032(5) -0.013(7) 0.013(4) -0.009(6)
C25 0.020(5) 0.031(8) 0.020(5) 0.002(4) 0.006(4) 0.005(4)
C26 0.018(3) 0.022(5) 0.021(3) -0.001(4) 0.001(3) 0.001(4)
C27 0.013(5) 0.051(11) 0.031(6) -0.002(6) 0.010(4) -0.004(5)
C28 0.021(7) 0.074(10) 0.040(8) 0.006(7) 0.007(6) 0.006(6)
C29 0.023(7) 0.066(10) 0.070(10) -0.033(8) 0.017(7) -0.004(7)
C30 0.014(5) 0.097(13) 0.034(6) -0.014(7) 0.016(4) -0.010(7)
C31 0.041(7) 0.045(7) 0.006(5) 0.009(5) 0.009(5) 0.007(6)
C32 0.034(7) 0.038(8) 0.049(8) -0.007(6) 0.021(6) -0.005(6)
C33 0.021(5) 0.036(8) 0.037(6) 0.006(5) 0.012(5) 0.000(5)
C34 0.041(7) 0.056(8) 0.032(7) -0.005(6) 0.027(6) 0.001(6)

loop_
_atom_type_symbol
_atom_type_description
_atom_type_scat_dispersion_real
_atom_type_scat_dispersion_imag
_atom_type_scat_source
C C 0.0033 0.0016 'International Tables Vol C Tables 4.2.6.8 and 6.1.1.4'
H H 0.0000 0.0000 'International Tables Vol C Tables 4.2.6.8 and 6.1.1.4'
O O 0.0106 0.0060 'International Tables Vol C Tables 4.2.6.8 and 6.1.1.4'
P P 0.1023 0.0942 'International Tables Vol C Tables 4.2.6.8 and 6.1.1.4'
Cl Cl 0.1484 0.1585 'International Tables Vol C Tables 4.2.6.8 and 6.1.1.4'
Pd Pd -0.9988 1.0072 'International Tables Vol C Tables 4.2.6.8 and 6.1.1.4'

loop_
_geom_angle_atom_site_label_1
_geom_angle_atom_site_label_2
_geom_angle_atom_site_label_3
_geom_angle
_geom_angle_site_symmetry_1
_geom_angle_site_symmetry_3
_geom_angle_publ_flag
C21 Pd1 P1 79.4(3) . . ?
C21 Pd1 Cl1 97.0(2) . . ?
P1 Pd1 Cl1 174.17(13) . . ?
C21 Pd1 Cl1 175.9(4) . 2_655 ?
P1 Pd1 Cl1 98.73(9) . 2_655 ?
Cl1 Pd1 Cl1 85.18(8) . 2_655 ?
O3 P1 O2 106.2(4) . . ?
O3 P1 O1 98.7(3) . . ?
O2 P1 O1 103.4(3) . . ?
O3 P1 Pd1 111.2(2) . . ?
O2 P1 Pd1 113.4(3) . . ?
O1 P1 Pd1 122.2(3) . . ?
C1 O1 P1 114.8(5) . . ?
C20 O2 P1 119.5(6) . . ?
C26 O3 P1 110.8(5) . . ?
Pd1 Cl1 Pd1 93.69(8) . 2_655 ?
C10 C1 C2 126.2(9) . . ?
C10 C1 O1 118.2(8) . . ?
C2 C1 O1 115.4(9) . . ?
C3 C2 C1 118.6(10) . . ?
C3 C2 H2 120.7 . . ?
C1 C2 H2 120.7 . . ?
C2 C3 C4 119.7(10) . . ?
C2 C3 H3 120.1 . . ?
C4 C3 H3 120.1 . . ?
C9 C4 C5 118.8(10) . . ?
C9 C4 C3 120.2(10) . . ?
C5 C4 C3 121.0(10) . . ?
C6 C5 C4 118.4(10) . . ?
C6 C5 H5 120.8 . . ?
C4 C5 H5 120.8 . . ?
C5 C6 C7 123.4(11) . . ?
C5 C6 H6 118.3 . . ?
C7 C6 H6 118.3 . . ?
C6 C7 C8 118.9(11) . . ?
C6 C7 H7 120.5 . . ?
C8 C7 H7 120.5 . . ?
C7 C8 C9 119.4(11) . . ?
C7 C8 H8 120.3 . . ?
C9 C8 H8 120.3 . . ?
C4 C9 C8 120.8(9) . . ?
C4 C9 C10 119.3(10) . . ?
C8 C9 C10 119.9(9) . . ?
C1 C10 C9 115.4(9) . . ?
C1 C10 C11 120.7(9) . . ?
C9 C10 C11 123.8(9) . . ?
C20 C11 C12 119.4(9) . . ?
C20 C11 C10 119.8(9) . . ?
C12 C11 C10 120.5(9) . . ?
C17 C12 C11 118.4(9) . . ?
C17 C12 C13 117.4(9) . . ?
C11 C12 C13 124.2(10) . . ?
C14 C13 C12 120.8(10) . . ?
C14 C13 H13 119.6 . . ?
C12 C13 H13 119.6 . . ?
C13 C14 C15 121.7(10) . . ?
C13 C14 H14 119.1 . . ?
C15 C14 H14 119.1 . . ?
C16 C15 C14 119.3(10) . . ?
C16 C15 H15 120.4 . . ?
C14 C15 H15 120.4 . . ?
C15 C16 C17 120.1(11) . . ?
C15 C16 H16 119.9 . . ?
C17 C16 H16 119.9 . . ?
C18 C17 C16 120.5(10) . . ?
C18 C17 C12 118.9(10) . . ?
C16 C17 C12 120.6(10) . . ?
C19 C18 C17 122.1(10) . . ?
C19 C18 H18 119.0 . . ?
C17 C18 H18 119.0 . . ?
C18 C19 C20 118.3(9) . . ?
C18 C19 H19 120.8 . . ?
C20 C19 H19 120.8 . . ?
C11 C20 O2 121.0(9) . . ?
C11 C20 C19 122.7(9) . . ?
O2 C20 C19 116.2(8) . . ?
C26 C21 C22 118.3(8) . . ?
C26 C21 Pd1 120.9(6) . . ?
C22 C21 Pd1 120.8(6) . . ?
C21 C22 C23 120.3(7) . . ?
C21 C22 H22 119.9 . . ?
C23 C22 H22 119.9 . . ?
C24 C23 C22 118.2(7) . . ?
C24 C23 C27 124.6(7) . . ?
C22 C23 C27 117.1(7) . . ?
C23 C24 C25 124.1(8) . . ?
C23 C24 H24 117.9 . . ?
C25 C24 H24 117.9 . . ?
C26 C25 C24 112.1(8) . . ?
C26 C25 C31 125.4(8) . . ?
C24 C25 C31 122.5(9) . . ?
C21 C26 C25 126.7(8) . . ?
C21 C26 O3 117.3(8) . . ?
C25 C26 O3 116.0(7) . . ?
C29 C27 C28 111.0(10) . . ?
C29 C27 C23 109.2(9) . . ?
C28 C27 C23 110.6(9) . . ?
C29 C27 C30 108.3(10) . . ?
C28 C27 C30 108.0(9) . . ?
C23 C27 C30 109.7(8) . . ?
C27 C28 H28A 109.5 . . ?
C27 C28 H28B 109.5 . . ?
H28A C28 H28B 109.5 . . ?
C27 C28 H28C 109.5 . . ?
H28A C28 H28C 109.5 . . ?
H28B C28 H28C 109.5 . . ?
C27 C29 H29A 109.5 . . ?
C27 C29 H29B 109.5 . . ?
H29A C29 H29B 109.5 . . ?
C27 C29 H29C 109.5 . . ?
H29A C29 H29C 109.5 . . ?
H29B C29 H29C 109.5 . . ?
C27 C30 H30A 109.5 . . ?
C27 C30 H30B 109.5 . . ?
H30A C30 H30B 109.5 . . ?
C27 C30 H30C 109.5 . . ?
H30A C30 H30C 109.5 . . ?
H30B C30 H30C 109.5 . . ?
C33 C31 C25 110.9(9) . . ?
C33 C31 C32 110.4(8) . . ?
C25 C31 C32 112.3(8) . . ?
C33 C31 C34 107.3(9) . . ?
C25 C31 C34 110.4(8) . . ?
C32 C31 C34 105.3(9) . . ?
C31 C32 H32A 109.5 . . ?
C31 C32 H32B 109.5 . . ?
H32A C32 H32B 109.5 . . ?
C31 C32 H32C 109.5 . . ?
H32A C32 H32C 109.5 . . ?
H32B C32 H32C 109.5 . . ?
C31 C33 H33A 109.5 . . ?
C31 C33 H33B 109.5 . . ?
H33A C33 H33B 109.5 . . ?
C31 C33 H33C 109.5 . . ?
H33A C33 H33C 109.5 . . ?
H33B C33 H33C 109.5 . . ?
C31 C34 H34A 109.5 . . ?
C31 C34 H34B 109.5 . . ?
H34A C34 H34B 109.5 . . ?
C31 C34 H34C 109.5 . . ?
H34A C34 H34C 109.5 . . ?
H34B C34 H34C 109.5 . . ?

loop_
_geom_bond_atom_site_label_1
_geom_bond_atom_site_label_2
_geom_bond_distance
_geom_bond_site_symmetry_2
_geom_bond_publ_flag
Pd1 C21 2.019(8) . ?
Pd1 P1 2.135(3) . ?
Pd1 Cl1 2.397(2) . ?
Pd1 Cl1 2.422(2) 2_655 ?
P1 O3 1.585(7) . ?
P1 O2 1.595(7) . ?
P1 O1 1.614(6) . ?
O1 C1 1.425(11) . ?
O2 C20 1.390(10) . ?
O3 C26 1.453(9) . ?
Cl1 Pd1 2.422(2) 2_655 ?
C1 C10 1.362(12) . ?
C1 C2 1.373(13) . ?
C2 C3 1.369(15) . ?
C2 H2 0.9500 . ?
C3 C4 1.452(14) . ?
C3 H3 0.9500 . ?
C4 C9 1.379(13) . ?
C4 C5 1.445(14) . ?
C5 C6 1.361(14) . ?
C5 H5 0.9500 . ?
C6 C7 1.382(16) . ?
C6 H6 0.9500 . ?
C7 C8 1.390(14) . ?
C7 H7 0.9500 . ?
C8 C9 1.424(14) . ?
C8 H8 0.9500 . ?
C9 C10 1.482(14) . ?
C10 C11 1.491(14) . ?
C11 C20 1.343(13) . ?
C11 C12 1.441(12) . ?
C12 C17 1.420(14) . ?
C12 C13 1.443(13) . ?
C13 C14 1.365(13) . ?
C13 H13 0.9500 . ?
C14 C15 1.403(16) . ?
C14 H14 0.9500 . ?
C15 C16 1.399(16) . ?
C15 H15 0.9500 . ?
C16 C17 1.417(14) . ?
C16 H16 0.9500 . ?
C17 C18 1.410(14) . ?
C18 C19 1.357(13) . ?
C18 H18 0.9500 . ?
C19 C20 1.417(13) . ?
C19 H19 0.9500 . ?
C21 C26 1.349(11) . ?
C21 C22 1.393(10) . ?
C22 C23 1.408(10) . ?
C22 H22 0.9500 . ?
C23 C24 1.378(11) . ?
C23 C27 1.550(11) . ?
C24 C25 1.437(11) . ?
C24 H24 0.9500 . ?
C25 C26 1.403(13) . ?
C25 C31 1.526(13) . ?
C27 C29 1.513(15) . ?
C27 C28 1.526(14) . ?
C27 C30 1.560(12) . ?
C28 H28A 0.9800 . ?
C28 H28B 0.9800 . ?
C28 H28C 0.9800 . ?
C29 H29A 0.9800 . ?
C29 H29B 0.9800 . ?
C29 H29C 0.9800 . ?
C30 H30A 0.9800 . ?
C30 H30B 0.9800 . ?
C30 H30C 0.9800 . ?
C31 C33 1.491(13) . ?
C31 C32 1.542(14) . ?
C31 C34 1.555(14) . ?
C32 H32A 0.9800 . ?
C32 H32B 0.9800 . ?
C32 H32C 0.9800 . ?
C33 H33A 0.9800 . ?
C33 H33B 0.9800 . ?
C33 H33C 0.9800 . ?
C34 H34A 0.9800 . ?
C34 H34B 0.9800 . ?
C34 H34C 0.9800 . ?

loop_
_geom_torsion_atom_site_label_1
_geom_torsion_atom_site_label_2
_geom_torsion_atom_site_label_3
_geom_torsion_atom_site_label_4
_geom_torsion
_geom_torsion_site_symmetry_1
_geom_torsion_site_symmetry_2
_geom_torsion_site_symmetry_3
_geom_torsion_site_symmetry_4
_geom_torsion_publ_flag
C21 Pd1 P1 O3 4.8(5) . . . . ?
Cl1 Pd1 P1 O3 -171.5(3) 2_655 . . . ?
C21 Pd1 P1 O2 -114.7(5) . . . . ?
Cl1 Pd1 P1 O2 69.0(3) 2_655 . . . ?
C21 Pd1 P1 O1 120.6(5) . . . . ?
Cl1 Pd1 P1 O1 -55.7(3) 2_655 . . . ?
O3 P1 O1 C1 -162.0(6) . . . . ?
O2 P1 O1 C1 -53.0(7) . . . . ?
Pd1 P1 O1 C1 76.1(6) . . . . ?
O3 P1 O2 C20 66.2(7) . . . . ?
O1 P1 O2 C20 -37.2(7) . . . . ?
Pd1 P1 O2 C20 -171.5(6) . . . . ?
O2 P1 O3 C26 116.7(6) . . . . ?
O1 P1 O3 C26 -136.6(6) . . . . ?
Pd1 P1 O3 C26 -7.0(6) . . . . ?
C21 Pd1 Cl1 Pd1 172.2(5) . . . 2_655 ?
Cl1 Pd1 Cl1 Pd1 -11.3(2) 2_655 . . 2_655 ?
P1 O1 C1 C10 76.2(9) . . . . ?
P1 O1 C1 C2 -107.3(8) . . . . ?
C10 C1 C2 C3 -4.8(16) . . . . ?
O1 C1 C2 C3 179.0(8) . . . . ?
C1 C2 C3 C4 0.7(15) . . . . ?
C2 C3 C4 C9 -0.9(15) . . . . ?
C2 C3 C4 C5 -178.9(10) . . . . ?
C9 C4 C5 C6 -2.1(15) . . . . ?
C3 C4 C5 C6 175.9(10) . . . . ?
C4 C5 C6 C7 -2.8(18) . . . . ?
C5 C6 C7 C8 3.9(18) . . . . ?
C6 C7 C8 C9 -0.1(16) . . . . ?
C5 C4 C9 C8 5.7(15) . . . . ?
C3 C4 C9 C8 -172.3(9) . . . . ?
C5 C4 C9 C10 -177.4(9) . . . . ?
C3 C4 C9 C10 4.6(14) . . . . ?
C7 C8 C9 C4 -4.6(15) . . . . ?
C7 C8 C9 C10 178.5(9) . . . . ?
C2 C1 C10 C9 8.2(14) . . . . ?
O1 C1 C10 C9 -175.7(8) . . . . ?
C2 C1 C10 C11 -175.1(10) . . . . ?
O1 C1 C10 C11 1.0(13) . . . . ?
C4 C9 C10 C1 -7.9(13) . . . . ?
C8 C9 C10 C1 169.0(9) . . . . ?
C4 C9 C10 C11 175.5(9) . . . . ?
C8 C9 C10 C11 -7.5(14) . . . . ?
C1 C10 C11 C20 -50.0(14) . . . . ?
C9 C10 C11 C20 126.4(10) . . . . ?
C1 C10 C11 C12 124.3(10) . . . . ?
C9 C10 C11 C12 -59.3(13) . . . . ?
C20 C11 C12 C17 -5.4(14) . . . . ?
C10 C11 C12 C17 -179.8(9) . . . . ?
C20 C11 C12 C13 174.7(9) . . . . ?
C10 C11 C12 C13 0.3(15) . . . . ?
C17 C12 C13 C14 -0.5(14) . . . . ?
C11 C12 C13 C14 179.4(9) . . . . ?
C12 C13 C14 C15 -2.3(16) . . . . ?
C13 C14 C15 C16 3.5(17) . . . . ?
C14 C15 C16 C17 -1.9(17) . . . . ?
C15 C16 C17 C18 179.0(10) . . . . ?
C15 C16 C17 C12 -0.8(16) . . . . ?
C11 C12 C17 C18 2.3(14) . . . . ?
C13 C12 C17 C18 -177.8(9) . . . . ?
C11 C12 C17 C16 -177.9(9) . . . . ?
C13 C12 C17 C16 2.0(15) . . . . ?
C16 C17 C18 C19 -178.9(10) . . . . ?
C12 C17 C18 C19 0.8(16) . . . . ?
C17 C18 C19 C20 -1.0(16) . . . . ?
C12 C11 C20 O2 -178.0(8) . . . . ?
C10 C11 C20 O2 -3.6(14) . . . . ?
C12 C11 C20 C19 5.5(15) . . . . ?
C10 C11 C20 C19 179.9(9) . . . . ?
P1 O2 C20 C11 72.7(11) . . . . ?
P1 O2 C20 C19 -110.6(8) . . . . ?
C18 C19 C20 C11 -2.3(16) . . . . ?
C18 C19 C20 O2 -178.9(9) . . . . ?
P1 Pd1 C21 C26 -2.0(11) . . . . ?
Cl1 Pd1 C21 C26 -177.4(11) . . . . ?
P1 Pd1 C21 C22 179.8(14) . . . . ?
Cl1 Pd1 C21 C22 4.4(14) . . . . ?
C26 C21 C22 C23 -2(2) . . . . ?
Pd1 C21 C22 C23 175.7(12) . . . . ?
C21 C22 C23 C24 5(2) . . . . ?
C21 C22 C23 C27 -178.8(13) . . . . ?
C22 C23 C24 C25 -2(2) . . . . ?
C27 C23 C24 C25 -178.1(11) . . . . ?
C23 C24 C25 C26 -2.6(17) . . . . ?
C23 C24 C25 C31 178.0(11) . . . . ?
C22 C21 C26 C25 -3(2) . . . . ?
Pd1 C21 C26 C25 178.7(8) . . . . ?
C22 C21 C26 O3 176.4(12) . . . . ?
Pd1 C21 C26 O3 -1.8(16) . . . . ?
C24 C25 C26 C21 5.5(16) . . . . ?
C31 C25 C26 C21 -175.2(12) . . . . ?
C24 C25 C26 O3 -174.1(9) . . . . ?
C31 C25 C26 O3 5.2(14) . . . . ?
P1 O3 C26 C21 5.8(12) . . . . ?
P1 O3 C26 C25 -174.5(7) . . . . ?
C24 C23 C27 C29 -121.6(14) . . . . ?
C22 C23 C27 C29 62.5(16) . . . . ?
C24 C23 C27 C28 116.1(14) . . . . ?
C22 C23 C27 C28 -59.9(15) . . . . ?
C24 C23 C27 C30 -3.0(18) . . . . ?
C22 C23 C27 C30 -178.9(12) . . . . ?
C26 C25 C31 C33 -68.2(12) . . . . ?
C24 C25 C31 C33 111.0(11) . . . . ?
C26 C25 C31 C32 55.8(13) . . . . ?
C24 C25 C31 C32 -125.0(11) . . . . ?
C26 C25 C31 C34 173.0(9) . . . . ?
C24 C25 C31 C34 -7.8(14) . . . . ?
